data_7720454
loop_
_publ_author_name
'Pillay, Michael N.'
'Li, Min-Chi'
'Ni, Yu-Rong'
'Yen, Wei-Jung'
'Chiu, Tzu-Hao'
'Wang, Xiaoping'
'Saillard, Jean-Yves'
'Liu, C. W.'

_publ_section_title
;
 Solving the P-O/P-OH riddle: direct synthesis and neutron diffraction
 characterization of dianionic dithiophosphonates.
;
_journal_issue 4
_journal_name_full 'Dalton transactions (Cambridge, England : 2003)'
_journal_page_first 1637
_journal_page_last 1641
_journal_paper_doi 10.1039/d5dt02816g
_journal_volume 55
_journal_year 2026
_chemical_formula_moiety 'C14 H14 Ni O4 P2 S4, H2 O, 2(H4 N)'
_chemical_formula_sum 'C14 H24 N2 Ni O5 P2 S4'
_chemical_formula_weight 549.24
_space_group_crystal_system monoclinic
_space_group_IT_number 14
_space_group_name_Hall '-P 2ybc'
_space_group_name_H-M_alt 'P 1 21/c 1'
_atom_sites_solution_hydrogens mixed
_atom_sites_solution_primary dual
_audit_creation_date 2025-12-15
_audit_creation_method
;
Olex2 1.5-ac7-013
(compiled 2025.01.02 svn.rf662f148 for Rigaku Oxford Diffraction, GUI svn.r7109)
;
_audit_update_record
;
2025-12-16 deposited with the CCDC.	2025-12-23 downloaded from the CCDC.
;
_cell_angle_alpha 90
_cell_angle_beta 112.818(2)
_cell_angle_gamma 90
_cell_formula_units_Z 4
_cell_length_a 16.4408(3)
_cell_length_b 10.4823(2)
_cell_length_c 14.5603(3)
_cell_measurement_reflns_used 10186
_cell_measurement_temperature 293.15(10)
_cell_measurement_theta_max 77.5510
_cell_measurement_theta_min 2.9230
_cell_volume 2312.91(8)
_computing_cell_refinement 'CrysAlisPro 1.171.44.120a (Rigaku OD, 2025)'
_computing_data_collection 'CrysAlisPro system (CCD 44.116a 64-bit (release 30-06-2025))'
_computing_data_reduction 'CrysAlisPro 1.171.44.120a (Rigaku OD, 2025)'
_computing_molecular_graphics 'Olex2 1.5-ac7-013 (Dolomanov et al., 2009)'
_computing_publication_material 'Olex2 1.5-ac7-013 (Dolomanov et al., 2009)'
_computing_structure_refinement 'SHELXL 2019/3 (Sheldrick, 2015)'
_computing_structure_solution 'SHELXT  (Sheldrick, 2015)'
_diffrn_ambient_environment air
_diffrn_ambient_temperature 293.15(10)
_diffrn_detector 'Hybrid Pixel Array Detector'
_diffrn_detector_area_resol_mean 10.0000
_diffrn_detector_type 'HyPix-Arc 100'
_diffrn_measured_fraction_theta_full 0.990
_diffrn_measured_fraction_theta_max 0.929
_diffrn_measurement_details
;
List of Runs (angles in degrees, time in seconds):

  # Type    Start    End  Width  t~exp~   \w     \q     \k     \f   Frames
#--------------------------------------------------------------------------
  1  \w    -20.00   5.00   0.50    3.02    --   51.62 -36.00  98.00   50
  2  \w     58.00  91.00   0.50    3.02    --   51.62  36.00-105.00   66
  3  \w   -119.00 -58.00   0.50    3.02    --  -54.87 -36.00  98.00  122
  4  \w     -7.00  18.00   0.50    3.02    --  -54.87  36.00-105.00   50
  5  \w   -143.00 -97.00   0.50    3.02    --  -92.65 -36.00  98.00   92
  6  \w    110.00 159.00   0.50    3.02    --  103.98  36.00-105.00   98
  7  \w    -23.00  22.00   0.50    3.02    --   51.62 -38.00 -60.00   90
  8  \w   -127.00 -79.00   0.50    3.02    --  -54.87 -57.00  60.00   96
  9  \w    -18.00  20.00   0.50    3.02    --  -54.87  38.00-150.00   76
 10  \w    -13.00  12.00   0.50    3.02    --  -54.87  38.00   0.00   50
 11  \w    -46.00 -21.00   0.50    3.02    --  -92.65  61.00   0.00   50
 12  \w    -51.00 -26.00   0.50    3.02    --  -92.65  61.00 -90.00   50
 13  \w    -48.00 -23.00   0.50    3.02    --  -92.65  61.00  30.00   50
 14  \w    -47.00 -22.00   0.50    3.02    --  -92.65  61.00  90.00   50
 15  \w    -51.00 -26.00   0.50    3.02    --  -92.65  61.00  60.00   50
 16  \w    -51.00 -23.00   0.50    3.02    --  -92.65  61.00 -30.00   56
 17  \w    -66.00 -40.00   0.50    3.02    --  -92.65  77.00-150.00   52
 18  \w   -157.00-105.00   0.50    3.02    --  -92.65 -77.00   0.00  104
 19  \w    -51.00 -26.00   0.50    3.02    --  -92.65  61.00 120.00   50
 20  \w    111.00 142.00   0.50    3.02    --  103.98  15.00-120.00   62
 21  \w    108.00 143.00   0.50    3.02    --  103.98  15.00-150.00   70
 22  \w     46.00  71.00   0.50    3.02    --  103.98 -77.00 -30.00   50
 23  \w     43.00  68.00   0.50    3.02    --  103.98 -77.00-120.00   50
 24  \w     35.00  76.00   0.50    3.02    --  103.98 -95.00 -30.00   82
 25  \w     39.00  69.00   0.50    3.02    --  103.98 -77.00 150.00   60
 26  \w     39.00  64.00   0.50    3.02    --  103.98 -77.00 120.00   50
;
_diffrn_measurement_device 'four-circle diffractometer'
_diffrn_measurement_device_type 'XtaLAB Synergy, Single source at home/near, HyPix-Arc 100'
_diffrn_measurement_method '\w scans'
_diffrn_orient_matrix_type 'CrysAlisPro convention (1999,Acta A55,543-557)'
_diffrn_orient_matrix_UB_11 0.0264493000
_diffrn_orient_matrix_UB_12 -0.0668518000
_diffrn_orient_matrix_UB_13 -0.0785524000
_diffrn_orient_matrix_UB_21 0.0975998000
_diffrn_orient_matrix_UB_22 0.0037920000
_diffrn_orient_matrix_UB_23 0.0721775000
_diffrn_orient_matrix_UB_31 -0.0106321000
_diffrn_orient_matrix_UB_32 -0.1307958000
_diffrn_orient_matrix_UB_33 0.0422934000
_diffrn_radiation_monochromator mirror
_diffrn_radiation_probe x-ray
_diffrn_radiation_type 'Cu K\a'
_diffrn_radiation_wavelength 1.54184
_diffrn_reflns_av_R_equivalents 0.0185
_diffrn_reflns_av_unetI/netI 0.0186
_diffrn_reflns_Laue_measured_fraction_full 0.990
_diffrn_reflns_Laue_measured_fraction_max 0.929
_diffrn_reflns_limit_h_max 20
_diffrn_reflns_limit_h_min -20
_diffrn_reflns_limit_k_max 10
_diffrn_reflns_limit_k_min -12
_diffrn_reflns_limit_l_max 18
_diffrn_reflns_limit_l_min -18
_diffrn_reflns_number 14790
_diffrn_reflns_point_group_measured_fraction_full 0.990
_diffrn_reflns_point_group_measured_fraction_max 0.929
_diffrn_reflns_theta_full 67.684
_diffrn_reflns_theta_max 77.729
_diffrn_reflns_theta_min 2.916
_diffrn_source 'micro-focus sealed X-ray tube'
_diffrn_source_type 'PhotonJet (Cu) X-ray Source'
_exptl_absorpt_coefficient_mu 6.146
_exptl_absorpt_correction_T_max 1.000
_exptl_absorpt_correction_T_min 0.697
_exptl_absorpt_correction_type gaussian
_exptl_absorpt_process_details
;
CrysAlisPro 1.171.44.120a (Rigaku Oxford Diffraction, 2025)
Numerical absorption correction based on gaussian integration over
a multifaceted crystal model
Empirical absorption correction using spherical harmonics,
implemented in SCALE3 ABSPACK scaling algorithm.
;
_exptl_crystal_colour violet
_exptl_crystal_colour_primary violet
_exptl_crystal_density_diffrn 1.577
_exptl_crystal_description block
_exptl_crystal_F_000 1136
_exptl_crystal_size_max 0.147
_exptl_crystal_size_mid 0.077
_exptl_crystal_size_min 0.025
_refine_diff_density_max 0.249
_refine_diff_density_min -0.275
_refine_diff_density_rms 0.042
_refine_ls_extinction_method none
_refine_ls_goodness_of_fit_ref 1.079
_refine_ls_hydrogen_treatment mixed
_refine_ls_matrix_type full
_refine_ls_number_parameters 295
_refine_ls_number_reflns 4594
_refine_ls_number_restraints 0
_refine_ls_restrained_S_all 1.079
_refine_ls_R_factor_all 0.0270
_refine_ls_R_factor_gt 0.0236
_refine_ls_shift/su_max 0.001
_refine_ls_shift/su_mean 0.000
_refine_ls_structure_factor_coef Fsqd
_refine_ls_weighting_details 'w=1/[\s^2^(Fo^2^)+(0.0335P)^2^+0.5178P] where P=(Fo^2^+2Fc^2^)/3'
_refine_ls_weighting_scheme calc
_refine_ls_wR_factor_gt 0.0637
_refine_ls_wR_factor_ref 0.0655
_reflns_Friedel_coverage 0.000
_reflns_number_gt 4097
_reflns_number_total 4594
_reflns_threshold_expression 'I > 2\s(I)'
_cod_data_source_file d5dt02816g2.cif
_cod_data_source_block 1xray
_cod_database_code 7720454
_shelx_shelxl_version_number 2019/3
_chemical_oxdiff_formula 'C14 H24 N2 O5 P2 S4 Ni1 '
_shelx_space_group_comment
;
The symmetry employed for this shelxl refinement is uniquely defined
by the following loop, which should always be used as a source of
symmetry information in preference to the above space-group names.
They are only intended as comments.
;
_shelx_estimated_absorpt_t_max 0.837
_shelx_estimated_absorpt_t_min 0.459
_diffrn_oxdiff_digest_od_ed
;

;
_diffrn_oxdiff_measurement_exp_name 250809a.par
_olex2_refinement_description
;
1. Fixed Uiso
 At 1.2 times of:
  All C(H) groups
 At 1.5 times of:
  All C(H,H,H) groups
2.a Aromatic/amide H refined with riding coordinates:
 C2(H2), C6(H6), C9(H9), C13(H13), C5(H5), C3(H3), C12(H12), C10(H10)
2.b Idealised Me refined as rotating group:
 C7(H7A,H7B,H7C), C14(H14A,H14B,H14C)
;
_olex2_submission_special_instructions 'No special instructions were received'
_oxdiff_exptl_absorpt_empirical_details
;
Empirical correction (ABSPACK) includes:
- Absorption correction using spherical harmonics
- Frame scaling
;
_oxdiff_exptl_absorpt_empirical_full_max 1.435
_oxdiff_exptl_absorpt_empirical_full_min 0.817

loop_
_space_group_symop_operation_xyz
'x, y, z'
'-x, y+1/2, -z+1/2'
'-x, -y, -z'
'x, -y-1/2, z-1/2'

loop_
_atom_site_label
_atom_site_type_symbol
_atom_site_fract_x
_atom_site_fract_y
_atom_site_fract_z
_atom_site_U_iso_or_equiv
_atom_site_adp_type
_atom_site_occupancy
_atom_site_site_symmetry_order
_atom_site_calc_flag
_atom_site_refinement_flags_posn
_atom_site_refinement_flags_adp
_atom_site_refinement_flags_occupancy
_atom_site_disorder_assembly
_atom_site_disorder_group
Ni1 Ni 0.16225(2) 0.64473(2) 0.46500(2) 0.03161(8) Uani 1 1 d . . . . .
S2 S 0.18363(3) 0.56522(4) 0.33476(3) 0.03659(10) Uani 1 1 d . . . . .
S4 S 0.16556(3) 0.84324(4) 0.41406(3) 0.03837(10) Uani 1 1 d . . . . .
P1 P 0.18422(3) 0.38949(4) 0.39435(3) 0.03442(10) Uani 1 1 d . . . . .
S3 S 0.15002(3) 0.72740(4) 0.59965(3) 0.04138(11) Uani 1 1 d . . . . .
P2 P 0.17590(3) 0.90070(4) 0.55231(3) 0.03402(10) Uani 1 1 d . . . . .
S1 S 0.14944(3) 0.44480(4) 0.50881(3) 0.04132(11) Uani 1 1 d . . . . .
O3 O 0.11298(8) 1.00611(11) 0.55092(9) 0.0427(3) Uani 1 1 d . . . . .
O1 O 0.12299(8) 0.29179(12) 0.32576(9) 0.0455(3) Uani 1 1 d . . . . .
O2 O 0.54417(9) 0.16477(13) 0.56158(11) 0.0574(4) Uani 1 1 d . . . . .
O5 O 0.05020(13) 0.00688(16) 0.18389(13) 0.0622(4) Uani 1 1 d . . . . .
O4 O 0.54278(9) 1.07102(15) 0.79011(11) 0.0657(4) Uani 1 1 d . . . . .
N1 N 0.01926(12) 0.1053(2) 0.35422(15) 0.0482(4) Uani 1 1 d . . . . .
N2 N 0.06292(12) 0.27776(18) 0.12375(14) 0.0456(4) Uani 1 1 d . . . . .
C1 C 0.29393(11) 0.32494(16) 0.44204(12) 0.0367(3) Uani 1 1 d . . . . .
C8 C 0.28752(10) 0.94889(16) 0.62486(12) 0.0378(4) Uani 1 1 d . . . . .
C4 C 0.46383(12) 0.22333(18) 0.52319(14) 0.0439(4) Uani 1 1 d . . . . .
C2 C 0.36667(12) 0.40175(17) 0.49011(14) 0.0448(4) Uani 1 1 d . . . . .
H2 H 0.358371 0.488782 0.495389 0.054 Uiso 1 1 calc R U . . .
C11 C 0.46044(12) 1.0255(2) 0.73460(14) 0.0498(4) Uani 1 1 d . . . . .
C6 C 0.30797(12) 0.19485(18) 0.43458(15) 0.0478(4) Uani 1 1 d . . . . .
H6 H 0.260219 0.141354 0.402420 0.057 Uiso 1 1 calc R U . . .
C9 C 0.30476(12) 1.05806(19) 0.68339(15) 0.0491(4) Uani 1 1 d . . . . .
H9 H 0.258168 1.106679 0.685414 0.059 Uiso 1 1 calc R U . . .
C13 C 0.35826(11) 0.87806(19) 0.62400(15) 0.0484(4) Uani 1 1 d . . . . .
H13 H 0.347621 0.803660 0.586357 0.058 Uiso 1 1 calc R U . . .
C5 C 0.39225(13) 0.14477(18) 0.47460(16) 0.0521(5) Uani 1 1 d . . . . .
H5 H 0.400944 0.057944 0.468882 0.062 Uiso 1 1 calc R U . . .
C3 C 0.45127(12) 0.35257(18) 0.53048(14) 0.0465(4) Uani 1 1 d . . . . .
H3 H 0.499192 0.405959 0.562184 0.056 Uiso 1 1 calc R U . . .
C12 C 0.44426(12) 0.9154(2) 0.67776(16) 0.0545(5) Uani 1 1 d . . . . .
H12 H 0.490952 0.866889 0.675828 0.065 Uiso 1 1 calc R U . . .
C10 C 0.39054(13) 1.0949(2) 0.73858(16) 0.0559(5) Uani 1 1 d . . . . .
H10 H 0.401323 1.167063 0.778754 0.067 Uiso 1 1 calc R U . . .
C7 C 0.61930(14) 0.2417(2) 0.6134(2) 0.0689(6) Uani 1 1 d . . . . .
H7A H 0.624905 0.306164 0.569441 0.103 Uiso 1 1 calc R U . . .
H7B H 0.671263 0.189272 0.636460 0.103 Uiso 1 1 calc R U . . .
H7C H 0.612461 0.281453 0.669387 0.103 Uiso 1 1 calc R U . . .
C14 C 0.61626(13) 1.0060(3) 0.78322(19) 0.0744(7) Uani 1 1 d . . . . .
H14A H 0.609582 1.002434 0.714784 0.112 Uiso 1 1 calc R U . . .
H14B H 0.619147 0.920964 0.808713 0.112 Uiso 1 1 calc R U . . .
H14C H 0.669580 1.050906 0.821526 0.112 Uiso 1 1 calc R U . . .
H2A H 0.0801(16) 0.343(3) 0.0969(18) 0.071(7) Uiso 1 1 d . . . . .
H2B H 0.0810(15) 0.282(2) 0.1917(19) 0.061(6) Uiso 1 1 d . . . . .
H1A H 0.0494(17) 0.182(3) 0.3493(18) 0.078(8) Uiso 1 1 d . . . . .
H1B H 0.0456(18) 0.065(3) 0.418(2) 0.086(8) Uiso 1 1 d . . . . .
H2C H 0.004(2) 0.276(3) 0.100(2) 0.082(8) Uiso 1 1 d . . . . .
H2D H 0.0850(16) 0.207(3) 0.1125(19) 0.076(8) Uiso 1 1 d . . . . .
H1C H -0.028(2) 0.130(3) 0.347(2) 0.089(10) Uiso 1 1 d . . . . .
H1D H 0.0141(19) 0.052(3) 0.307(2) 0.098(10) Uiso 1 1 d . . . . .
H5A H 0.007(2) -0.020(3) 0.133(3) 0.128(14) Uiso 1 1 d . . . . .
H5B H 0.091(3) -0.049(4) 0.198(3) 0.135(15) Uiso 1 1 d . . . . .

loop_
_atom_site_aniso_label
_atom_site_aniso_U_11
_atom_site_aniso_U_22
_atom_site_aniso_U_33
_atom_site_aniso_U_23
_atom_site_aniso_U_13
_atom_site_aniso_U_12
Ni1 0.03075(14) 0.02872(15) 0.03651(15) -0.00106(11) 0.01430(11) -0.00050(10)
S2 0.0413(2) 0.0334(2) 0.0371(2) 0.00143(15) 0.01741(16) 0.00107(16)
S4 0.0455(2) 0.0320(2) 0.0402(2) 0.00183(16) 0.01944(17) 0.00265(16)
P1 0.0366(2) 0.0298(2) 0.0375(2) -0.00355(16) 0.01503(17) -0.00423(16)
S3 0.0528(2) 0.0337(2) 0.0465(2) -0.00274(17) 0.02901(19) -0.00487(18)
P2 0.03311(19) 0.0296(2) 0.0411(2) -0.00161(16) 0.01634(16) 0.00100(16)
S1 0.0534(2) 0.0333(2) 0.0459(2) -0.00002(17) 0.02864(19) -0.00326(18)
O3 0.0408(6) 0.0373(6) 0.0506(7) -0.0044(5) 0.0184(5) 0.0071(5)
O1 0.0485(7) 0.0394(7) 0.0466(7) -0.0091(5) 0.0162(5) -0.0131(5)
O2 0.0457(7) 0.0492(8) 0.0775(10) 0.0041(7) 0.0240(7) 0.0122(6)
O5 0.0649(10) 0.0567(9) 0.0666(10) -0.0058(8) 0.0270(8) 0.0050(8)
O4 0.0418(7) 0.0708(10) 0.0704(9) -0.0026(8) 0.0063(6) -0.0158(7)
N1 0.0413(9) 0.0543(11) 0.0493(10) 0.0065(8) 0.0180(7) -0.0030(8)
N2 0.0488(9) 0.0374(9) 0.0480(10) 0.0036(7) 0.0160(7) -0.0038(7)
C1 0.0418(8) 0.0305(8) 0.0399(8) -0.0015(7) 0.0183(7) -0.0010(7)
C8 0.0364(8) 0.0351(9) 0.0426(9) 0.0010(7) 0.0162(7) -0.0017(7)
C4 0.0447(9) 0.0414(10) 0.0507(10) 0.0045(8) 0.0241(8) 0.0071(8)
C2 0.0443(9) 0.0300(9) 0.0576(11) -0.0038(8) 0.0170(8) 0.0003(7)
C11 0.0404(9) 0.0520(11) 0.0501(10) 0.0042(9) 0.0100(8) -0.0102(8)
C6 0.0495(10) 0.0324(9) 0.0610(11) -0.0055(8) 0.0208(9) -0.0036(8)
C9 0.0439(9) 0.0424(10) 0.0616(11) -0.0091(9) 0.0213(8) -0.0032(8)
C13 0.0392(9) 0.0428(10) 0.0593(11) -0.0061(8) 0.0147(8) 0.0013(8)
C5 0.0578(11) 0.0301(9) 0.0707(13) -0.0022(8) 0.0275(10) 0.0052(8)
C3 0.0403(9) 0.0389(10) 0.0572(11) -0.0023(8) 0.0154(8) -0.0016(8)
C12 0.0371(9) 0.0532(12) 0.0666(13) -0.0004(10) 0.0129(8) 0.0038(8)
C10 0.0523(11) 0.0473(11) 0.0637(12) -0.0139(10) 0.0177(9) -0.0119(9)
C7 0.0424(10) 0.0686(15) 0.0959(17) 0.0049(13) 0.0268(11) 0.0057(10)
C14 0.0403(10) 0.100(2) 0.0714(14) 0.0077(14) 0.0095(10) -0.0112(12)

loop_
_atom_type_symbol
_atom_type_description
_atom_type_scat_dispersion_real
_atom_type_scat_dispersion_imag
_atom_type_scat_source
C C 0.0181 0.0091 'International Tables Vol C Tables 4.2.6.8 and 6.1.1.4'
H H 0.0000 0.0000 'International Tables Vol C Tables 4.2.6.8 and 6.1.1.4'
N N 0.0311 0.0180 'International Tables Vol C Tables 4.2.6.8 and 6.1.1.4'
Ni Ni -3.0029 0.5091 'International Tables Vol C Tables 4.2.6.8 and 6.1.1.4'
O O 0.0492 0.0322 'International Tables Vol C Tables 4.2.6.8 and 6.1.1.4'
P P 0.2955 0.4335 'International Tables Vol C Tables 4.2.6.8 and 6.1.1.4'
S S 0.3331 0.5567 'International Tables Vol C Tables 4.2.6.8 and 6.1.1.4'

loop_
_exptl_crystal_face_index_h
_exptl_crystal_face_index_k
_exptl_crystal_face_index_l
_exptl_crystal_face_perp_dist
-1 0 0 0.0152
1 0 0 0.0101
1 -1 2 0.0453
-6 1 -5 0.0231
7 4 0 0.0431
-8 -3 -2 0.0346
-1 -2 -1 0.0555
1 2 0 0.0538
1 2 -9 0.0286
-1 -2 9 0.0376

loop_
_geom_angle_atom_site_label_1
_geom_angle_atom_site_label_2
_geom_angle_atom_site_label_3
_geom_angle
_geom_angle_site_symmetry_1
_geom_angle_site_symmetry_3
_geom_angle_publ_flag
S2 Ni1 S3 176.323(19) . . ?
S2 Ni1 S1 87.432(17) . . ?
S4 Ni1 S2 91.952(17) . . ?
S4 Ni1 S3 87.221(17) . . ?
S4 Ni1 S1 176.11(2) . . ?
S3 Ni1 S1 93.632(18) . . ?
P1 S2 Ni1 87.241(19) . . ?
P2 S4 Ni1 87.17(2) . . ?
S2 P1 S1 97.71(2) . . ?
O1 P1 S2 116.13(5) . . ?
O1 P1 S1 113.96(5) . . ?
O1 P1 C1 108.20(8) . . ?
C1 P1 S2 110.13(6) . . ?
C1 P1 S1 110.38(6) . . ?
P2 S3 Ni1 86.97(2) . . ?
S4 P2 S3 96.98(2) . . ?
O3 P2 S4 114.07(5) . . ?
O3 P2 S3 115.08(5) . . ?
O3 P2 C8 109.90(7) . . ?
C8 P2 S4 109.72(6) . . ?
C8 P2 S3 110.47(6) . . ?
P1 S1 Ni1 86.90(2) . . ?
C4 O2 C7 117.79(15) . . ?
H5A O5 H5B 107(3) . . ?
C11 O4 C14 117.69(18) . . ?
H1A N1 H1B 113(2) . . ?
H1A N1 H1C 102(3) . . ?
H1A N1 H1D 112(2) . . ?
H1B N1 H1C 110(3) . . ?
H1B N1 H1D 111(2) . . ?
H1C N1 H1D 109(3) . . ?
H2A N2 H2B 114(2) . . ?
H2A N2 H2C 109(2) . . ?
H2A N2 H2D 110(2) . . ?
H2B N2 H2C 106(2) . . ?
H2B N2 H2D 105(2) . . ?
H2C N2 H2D 112(2) . . ?
C2 C1 P1 121.16(13) . . ?
C2 C1 C6 118.12(16) . . ?
C6 C1 P1 120.69(13) . . ?
C9 C8 P2 120.71(13) . . ?
C13 C8 P2 120.90(13) . . ?
C13 C8 C9 118.39(16) . . ?
O2 C4 C5 115.96(16) . . ?
O2 C4 C3 124.05(17) . . ?
C3 C4 C5 120.00(16) . . ?
C1 C2 H2 119.1 . . ?
C3 C2 C1 121.81(16) . . ?
C3 C2 H2 119.1 . . ?
O4 C11 C12 124.16(18) . . ?
O4 C11 C10 116.20(18) . . ?
C10 C11 C12 119.64(17) . . ?
C1 C6 H6 119.7 . . ?
C5 C6 C1 120.53(17) . . ?
C5 C6 H6 119.7 . . ?
C8 C9 H9 119.8 . . ?
C10 C9 C8 120.48(18) . . ?
C10 C9 H9 119.8 . . ?
C8 C13 H13 119.3 . . ?
C12 C13 C8 121.49(18) . . ?
C12 C13 H13 119.3 . . ?
C4 C5 H5 119.9 . . ?
C6 C5 C4 120.27(17) . . ?
C6 C5 H5 119.9 . . ?
C4 C3 C2 119.27(17) . . ?
C4 C3 H3 120.4 . . ?
C2 C3 H3 120.4 . . ?
C11 C12 H12 120.3 . . ?
C13 C12 C11 119.47(18) . . ?
C13 C12 H12 120.3 . . ?
C11 C10 H10 119.8 . . ?
C9 C10 C11 120.49(19) . . ?
C9 C10 H10 119.8 . . ?
O2 C7 H7A 109.5 . . ?
O2 C7 H7B 109.5 . . ?
O2 C7 H7C 109.5 . . ?
H7A C7 H7B 109.5 . . ?
H7A C7 H7C 109.5 . . ?
H7B C7 H7C 109.5 . . ?
O4 C14 H14A 109.5 . . ?
O4 C14 H14B 109.5 . . ?
O4 C14 H14C 109.5 . . ?
H14A C14 H14B 109.5 . . ?
H14A C14 H14C 109.5 . . ?
H14B C14 H14C 109.5 . . ?

loop_
_geom_bond_atom_site_label_1
_geom_bond_atom_site_label_2
_geom_bond_distance
_geom_bond_site_symmetry_2
_geom_bond_publ_flag
Ni1 S2 2.2205(5) . ?
Ni1 S4 2.2168(5) . ?
Ni1 S3 2.2229(5) . ?
Ni1 S1 2.2243(5) . ?
S2 P1 2.0345(6) . ?
S4 P2 2.0442(6) . ?
P1 S1 2.0444(6) . ?
P1 O1 1.5098(12) . ?
P1 C1 1.7950(17) . ?
S3 P2 2.0454(6) . ?
P2 O3 1.5084(12) . ?
P2 C8 1.7987(17) . ?
O2 C4 1.364(2) . ?
O2 C7 1.422(3) . ?
O5 H5A 0.86(4) . ?
O5 H5B 0.85(4) . ?
O4 C11 1.366(2) . ?
O4 C14 1.424(3) . ?
N1 H1A 0.96(3) . ?
N1 H1B 0.95(3) . ?
N1 H1C 0.78(3) . ?
N1 H1D 0.87(3) . ?
N2 H2A 0.88(3) . ?
N2 H2B 0.92(2) . ?
N2 H2C 0.89(3) . ?
N2 H2D 0.87(3) . ?
C1 C2 1.385(2) . ?
C1 C6 1.394(3) . ?
C8 C9 1.389(3) . ?
C8 C13 1.384(2) . ?
C4 C5 1.385(3) . ?
C4 C3 1.381(3) . ?
C2 H2 0.9300 . ?
C2 C3 1.383(2) . ?
C11 C12 1.385(3) . ?
C11 C10 1.380(3) . ?
C6 H6 0.9300 . ?
C6 C5 1.382(3) . ?
C9 H9 0.9300 . ?
C9 C10 1.380(3) . ?
C13 H13 0.9300 . ?
C13 C12 1.381(3) . ?
C5 H5 0.9300 . ?
C3 H3 0.9300 . ?
C12 H12 0.9300 . ?
C10 H10 0.9300 . ?
C7 H7A 0.9600 . ?
C7 H7B 0.9600 . ?
C7 H7C 0.9600 . ?
C14 H14A 0.9600 . ?
C14 H14B 0.9600 . ?
C14 H14C 0.9600 . ?

loop_
_exptl_oxdiff_crystal_face_indexfrac_h
_exptl_oxdiff_crystal_face_indexfrac_k
_exptl_oxdiff_crystal_face_indexfrac_l
_exptl_oxdiff_crystal_face_x
_exptl_oxdiff_crystal_face_y
_exptl_oxdiff_crystal_face_z
-0.9975 0.0008 -0.0030 -0.0262 -0.0976 0.0104
0.9975 -0.0008 0.0030 0.0262 0.0976 -0.0104
0.9914 -1.0004 2.0031 -0.0643 0.2375 0.2050
-5.7424 1.2182 -5.2053 0.1756 -0.9315 -0.3184
7.2784 4.3973 0.4896 -0.1399 0.7624 -0.6318
-7.5895 -2.6692 -2.4803 0.1725 -0.9299 0.3249
-1.0025 -1.9994 -1.0016 0.1858 -0.1777 0.2298
1.0039 1.9992 0.0018 -0.1072 0.1057 -0.2721
0.8705 2.0399 -8.5807 0.5607 -0.5266 -0.6390
-0.8825 -2.0642 8.5741 -0.5589 0.5249 0.6420
